data_7156202
loop_
_publ_author_name
'Garc\'ia de la Concepci\'on, Juan'
'\'Avalos, Mart\'in'
'Cintas, Pedro'
'Jim\'enez, Jos\'e L'
'Light, Mark E.'

_publ_section_title
;
 Mechanistic studies of 1,3-dipolar cycloadditions of bicyclic
 thioisom\"unchnones with alkenes. A computational rationale focused on
 donor-acceptor interactions.
;
_journal_issue 18
_journal_name_full 'Organic &amp; biomolecular chemistry'
_journal_page_first 3438
_journal_page_last 3452
_journal_paper_doi 10.1039/c8ob00683k
_journal_volume 16
_journal_year 2018
_chemical_formula_moiety 'C21 H16 N2 O3 S2'
_chemical_formula_sum 'C21 H16 N2 O3 S2'
_chemical_formula_weight 408.48
_space_group_crystal_system monoclinic
_space_group_IT_number 14
_space_group_name_Hall '-P 2ybc'
_space_group_name_H-M_alt 'P 1 21/c 1'
_symmetry_space_group_name_Hall '-P 2ybc'
_symmetry_space_group_name_H-M 'P 1 21/c 1'
_atom_sites_solution_hydrogens geom
_atom_sites_solution_primary iterative
_audit_creation_date 2014-04-09
_audit_creation_method
;
Olex2 1.2
(compiled 2014.03.20 svn.r2914 for OlexSys, GUI svn.r4816)
;
_audit_update_record
;
2018-03-19 deposited with the CCDC.
2018-04-11 downloaded from the CCDC.
;
_cell_angle_alpha 90
_cell_angle_beta 95.940(3)
_cell_angle_gamma 90
_cell_formula_units_Z 4
_cell_length_a 11.8815(12)
_cell_length_b 6.2795(6)
_cell_length_c 23.859(3)
_cell_measurement_reflns_used 4324
_cell_measurement_temperature 100(2)
_cell_measurement_theta_max 27.5
_cell_measurement_theta_min 2.6
_cell_volume 1770.6(3)
_computing_cell_refinement 'CrystalClear-SM Expert 3.1 b27 (Rigaku, 2013)'
_computing_data_collection 'CrystalClear-SM Expert 3.1 b27 (Rigaku, 2013)'
_computing_data_reduction 'CrystalClear-SM Expert 3.1 b27 (Rigaku, 2013)'
_computing_molecular_graphics 'Olex2 (Dolomanov et al., 2009)'
_computing_publication_material 'Olex2 (Dolomanov et al., 2009)'
_computing_structure_refinement 'ShelXL (Sheldrick, 2008)'
_computing_structure_solution 'olex2.solve (Bourhis et al., 2013)'
_diffrn_ambient_temperature 100(2)
_diffrn_detector 'CCD area detector'
_diffrn_detector_area_resol_mean 28.5714
_diffrn_detector_type 'Rigaku HG Saturn724+ (2x2 bin mode)'
_diffrn_measured_fraction_theta_full 0.997
_diffrn_measured_fraction_theta_max 0.995
_diffrn_measurement_device 'four-circle \k diffractometer'
_diffrn_measurement_device_type Kat
_diffrn_measurement_method 'profile data from \w-scans'
_diffrn_measurement_specimen_support 'MiTeGen MicroMesh'
_diffrn_orient_matrix_type d*Trek
_diffrn_orient_matrix_UB_11 0.075657
_diffrn_orient_matrix_UB_12 -0.025836
_diffrn_orient_matrix_UB_13 -0.027728
_diffrn_orient_matrix_UB_21 0.024494
_diffrn_orient_matrix_UB_22 -0.076089
_diffrn_orient_matrix_UB_23 0.137734
_diffrn_orient_matrix_UB_31 -0.013731
_diffrn_orient_matrix_UB_32 -0.035856
_diffrn_orient_matrix_UB_33 -0.017366
_diffrn_radiation_collimation 0.3
_diffrn_radiation_monochromator 'Confocal mirrors, HF Varimax'
_diffrn_radiation_probe x-ray
_diffrn_radiation_type MoK\a
_diffrn_radiation_wavelength 0.71075
_diffrn_reflns_av_R_equivalents 0.0299
_diffrn_reflns_av_unetI/netI 0.0230
_diffrn_reflns_Laue_measured_fraction_full 0.997
_diffrn_reflns_Laue_measured_fraction_max 0.995
_diffrn_reflns_limit_h_max 15
_diffrn_reflns_limit_h_min -15
_diffrn_reflns_limit_k_max 8
_diffrn_reflns_limit_k_min -8
_diffrn_reflns_limit_l_max 28
_diffrn_reflns_limit_l_min -31
_diffrn_reflns_number 15920
_diffrn_reflns_point_group_measured_fraction_full 0.997
_diffrn_reflns_point_group_measured_fraction_max 0.995
_diffrn_reflns_theta_full 25.242
_diffrn_reflns_theta_max 27.531
_diffrn_reflns_theta_min 2.555
_diffrn_source 'Rotating Anode'
_diffrn_source_current 55.0
_diffrn_source_power 2.475
_diffrn_source_target Mo
_diffrn_source_type 'Rotating Anode'
_diffrn_source_voltage 45.0
_exptl_absorpt_coefficient_mu 0.328
_exptl_absorpt_correction_T_max 1.000
_exptl_absorpt_correction_T_min 0.708
_exptl_absorpt_correction_type multi-scan
_exptl_absorpt_process_details
;
Jacobson, R. (1998). REQAB. Private communication to the 
Rigaku Corporation, Tokyo, Japan.
;
_exptl_crystal_colour 'clear colourless'
_exptl_crystal_colour_lustre clear
_exptl_crystal_colour_primary colourless
_exptl_crystal_density_diffrn 1.532
_exptl_crystal_description block
_exptl_crystal_F_000 848
_exptl_crystal_size_max 0.13
_exptl_crystal_size_mid 0.12
_exptl_crystal_size_min 0.08
_refine_diff_density_max 0.369
_refine_diff_density_min -0.224
_refine_diff_density_rms 0.050
_refine_ls_extinction_method none
_refine_ls_goodness_of_fit_ref 1.058
_refine_ls_hydrogen_treatment constr
_refine_ls_matrix_type full
_refine_ls_number_parameters 253
_refine_ls_number_reflns 4058
_refine_ls_number_restraints 0
_refine_ls_restrained_S_all 1.058
_refine_ls_R_factor_all 0.0328
_refine_ls_R_factor_gt 0.0294
_refine_ls_shift/su_max 0.001
_refine_ls_shift/su_mean 0.000
_refine_ls_structure_factor_coef Fsqd
_refine_ls_weighting_details 'w=1/[\s^2^(Fo^2^)+(0.0435P)^2^+0.5158P] where P=(Fo^2^+2Fc^2^)/3'
_refine_ls_weighting_scheme calc
_refine_ls_wR_factor_gt 0.0793
_refine_ls_wR_factor_ref 0.0810
_reflns_Friedel_coverage 0.000
_reflns_number_gt 3608
_reflns_number_total 4058
_reflns_threshold_expression 'I > 2\s(I)'
_cod_data_source_file c8ob00683k2.cif
_cod_data_source_block 2014acc0003
_cod_depositor_comments 'Adding full bibliography for 7156195--7156203.cif.'
_cod_database_code 7156202
_shelxl_version_number 2014-3
_shelx_space_group_comment
;
The symmetry employed for this shelxl refinement is uniquely defined
by the following loop, which should always be used as a source of
symmetry information in preference to the above space-group names.
They are only intended as comments.
;
_diffrn_measurement_device_type2 'Rigaku AFC12 (Right)'
_olex2_refinement_description
;
1. Fixed Uiso
 At 1.2 times of:
  All C(H) groups, All C(H,H) groups
2.a Ternary CH refined with riding coordinates:
 C6(H6), C7(H7)
2.b Secondary CH2 refined with riding coordinates:
 C2(H2A,H2B), C1(H1A,H1B)
2.c Aromatic/amide H refined with riding coordinates:
 C11(H11), C17(H17), C14(H14), C12(H12), C13(H13), C19(H19), C21(H21),
 C18(H18), C15(H15), C20(H20)
;
_olex2_exptl_crystal_mounting_method 'The crystal was mounted on a MITIGEN holder in perflourotether oil'

loop_
_space_group_symop_operation_xyz
'x, y, z'
'-x, y+1/2, -z+1/2'
'-x, -y, -z'
'x, -y-1/2, z-1/2'

loop_
_atom_site_label
_atom_site_type_symbol
_atom_site_fract_x
_atom_site_fract_y
_atom_site_fract_z
_atom_site_U_iso_or_equiv
_atom_site_adp_type
_atom_site_occupancy
_atom_site_site_symmetry_order
_atom_site_calc_flag
_atom_site_refinement_flags_posn
S2 S 0.24891(3) 0.93101(5) 0.58944(2) 0.01913(9) Uani 1 1 d .
S1 S 0.36718(3) 0.98109(6) 0.48183(2) 0.02532(10) Uani 1 1 d .
O1 O -0.01458(7) 0.74439(14) 0.50687(4) 0.01929(19) Uani 1 1 d .
O3 O 0.25518(7) 0.36761(15) 0.67074(4) 0.02083(19) Uani 1 1 d .
O2 O 0.51793(8) 0.62632(17) 0.56190(4) 0.0288(2) Uani 1 1 d .
N2 N 0.40656(9) 0.46030(17) 0.62240(5) 0.0188(2) Uani 1 1 d .
N1 N 0.16916(8) 0.80402(18) 0.48866(4) 0.0188(2) Uani 1 1 d .
C8 C 0.42639(11) 0.5660(2) 0.57284(6) 0.0208(3) Uani 1 1 d .
C11 C 0.54516(11) 0.5309(2) 0.70366(6) 0.0218(3) Uani 1 1 d .
H11 H 0.5141 0.6692 0.7070 0.026 Uiso 1 1 calc R
C16 C 0.06331(10) 0.7075(2) 0.62611(5) 0.0182(2) Uani 1 1 d .
C4 C 0.08639(10) 0.75542(19) 0.52155(5) 0.0169(2) Uani 1 1 d .
C6 C 0.22349(10) 0.5124(2) 0.57495(5) 0.0166(2) Uani 1 1 d .
H6 H 0.1781 0.3922 0.5568 0.020 Uiso 1 1 calc R
C2 C 0.15850(11) 0.9138(2) 0.43445(5) 0.0200(3) Uani 1 1 d .
H2A H 0.0806 0.9684 0.4252 0.024 Uiso 1 1 calc R
H2B H 0.1771 0.8170 0.4040 0.024 Uiso 1 1 calc R
C3 C 0.28021(10) 0.8180(2) 0.52133(5) 0.0194(3) Uani 1 1 d .
C5 C 0.14608(10) 0.71132(19) 0.58228(5) 0.0165(2) Uani 1 1 d .
C10 C 0.49882(10) 0.3919(2) 0.66244(5) 0.0185(2) Uani 1 1 d .
C17 C -0.01267(11) 0.5387(2) 0.62717(6) 0.0232(3) Uani 1 1 d .
H17 H -0.0069 0.4198 0.6030 0.028 Uiso 1 1 calc R
C9 C 0.29163(10) 0.43835(19) 0.62918(5) 0.0173(2) Uani 1 1 d .
C14 C 0.63560(11) 0.1254(2) 0.69328(6) 0.0251(3) Uani 1 1 d .
H14 H 0.6666 -0.0129 0.6899 0.030 Uiso 1 1 calc R
C12 C 0.63777(11) 0.4652(2) 0.74003(6) 0.0240(3) Uani 1 1 d .
H12 H 0.6700 0.5587 0.7686 0.029 Uiso 1 1 calc R
C13 C 0.68309(11) 0.2636(2) 0.73466(6) 0.0248(3) Uani 1 1 d .
H13 H 0.7468 0.2199 0.7593 0.030 Uiso 1 1 calc R
C7 C 0.31433(10) 0.5875(2) 0.53688(5) 0.0181(2) Uani 1 1 d .
H7 H 0.3129 0.4969 0.5024 0.022 Uiso 1 1 calc R
C1 C 0.24272(11) 1.0962(2) 0.44188(6) 0.0222(3) Uani 1 1 d .
H1A H 0.2121 1.2152 0.4629 0.027 Uiso 1 1 calc R
H1B H 0.2613 1.1494 0.4049 0.027 Uiso 1 1 calc R
C19 C -0.10656(11) 0.7181(2) 0.69876(6) 0.0253(3) Uani 1 1 d .
H19 H -0.1650 0.7221 0.7231 0.030 Uiso 1 1 calc R
C21 C 0.05407(11) 0.8798(2) 0.66231(5) 0.0219(3) Uani 1 1 d .
H21 H 0.1062 0.9945 0.6624 0.026 Uiso 1 1 calc R
C18 C -0.09698(12) 0.5441(2) 0.66360(6) 0.0269(3) Uani 1 1 d .
H18 H -0.1482 0.4282 0.6644 0.032 Uiso 1 1 calc R
C15 C 0.54265(11) 0.1891(2) 0.65676(6) 0.0223(3) Uani 1 1 d .
H15 H 0.5098 0.0952 0.6284 0.027 Uiso 1 1 calc R
C20 C -0.03110(11) 0.8850(2) 0.69837(6) 0.0250(3) Uani 1 1 d .
H20 H -0.0372 1.0035 0.7226 0.030 Uiso 1 1 calc R

loop_
_atom_site_aniso_label
_atom_site_aniso_U_11
_atom_site_aniso_U_22
_atom_site_aniso_U_33
_atom_site_aniso_U_23
_atom_site_aniso_U_13
_atom_site_aniso_U_12
S2 0.01665(15) 0.01578(15) 0.02377(16) 0.00055(11) -0.00358(11) -0.00245(11)
S1 0.01438(16) 0.03016(19) 0.03063(19) 0.01326(14) -0.00142(12) -0.00317(13)
O1 0.0135(4) 0.0198(4) 0.0237(4) -0.0004(4) -0.0022(3) -0.0006(3)
O3 0.0197(4) 0.0222(5) 0.0205(4) 0.0024(4) 0.0014(3) 0.0004(4)
O2 0.0154(4) 0.0345(6) 0.0360(5) 0.0139(5) 0.0011(4) -0.0012(4)
N2 0.0145(5) 0.0199(5) 0.0215(5) 0.0038(4) -0.0011(4) 0.0007(4)
N1 0.0129(5) 0.0221(5) 0.0204(5) 0.0043(4) -0.0029(4) -0.0015(4)
C8 0.0173(6) 0.0192(6) 0.0254(6) 0.0042(5) -0.0004(5) 0.0016(5)
C11 0.0187(6) 0.0213(6) 0.0254(6) -0.0001(5) 0.0028(5) -0.0001(5)
C16 0.0158(5) 0.0195(6) 0.0186(6) 0.0019(5) -0.0023(4) 0.0024(5)
C4 0.0161(5) 0.0139(5) 0.0202(6) -0.0003(5) -0.0013(4) 0.0000(5)
C6 0.0150(6) 0.0154(6) 0.0189(6) 0.0007(4) -0.0010(4) 0.0000(5)
C2 0.0180(6) 0.0228(6) 0.0185(6) 0.0028(5) -0.0011(4) 0.0001(5)
C3 0.0135(5) 0.0213(6) 0.0227(6) 0.0043(5) -0.0019(4) -0.0015(5)
C5 0.0140(5) 0.0148(6) 0.0197(6) -0.0003(4) -0.0025(4) -0.0016(4)
C10 0.0129(5) 0.0220(6) 0.0202(6) 0.0042(5) -0.0006(4) 0.0002(5)
C17 0.0226(6) 0.0228(7) 0.0244(7) -0.0024(5) 0.0029(5) -0.0025(5)
C9 0.0154(6) 0.0146(6) 0.0214(6) -0.0017(5) -0.0012(4) 0.0005(5)
C14 0.0203(6) 0.0241(7) 0.0305(7) 0.0039(6) 0.0009(5) 0.0050(5)
C12 0.0188(6) 0.0315(7) 0.0212(6) -0.0017(5) -0.0002(5) -0.0050(5)
C13 0.0155(6) 0.0345(8) 0.0236(6) 0.0078(6) -0.0017(5) 0.0001(5)
C7 0.0144(6) 0.0188(6) 0.0209(6) 0.0025(5) 0.0001(4) -0.0001(5)
C1 0.0186(6) 0.0235(6) 0.0236(6) 0.0056(5) -0.0016(5) -0.0005(5)
C19 0.0210(6) 0.0341(8) 0.0209(6) 0.0021(5) 0.0025(5) 0.0046(6)
C21 0.0199(6) 0.0218(6) 0.0230(6) -0.0013(5) -0.0030(5) 0.0018(5)
C18 0.0243(7) 0.0294(7) 0.0275(7) 0.0002(6) 0.0047(5) -0.0044(6)
C15 0.0197(6) 0.0215(6) 0.0250(7) 0.0001(5) -0.0010(5) 0.0008(5)
C20 0.0256(7) 0.0273(7) 0.0211(6) -0.0036(5) -0.0017(5) 0.0064(6)

loop_
_atom_type_symbol
_atom_type_description
_atom_type_scat_dispersion_real
_atom_type_scat_dispersion_imag
_atom_type_scat_source
C C 0.0033 0.0016 'International Tables Vol C Tables 4.2.6.8 and 6.1.1.4'
H H 0.0000 0.0000 'International Tables Vol C Tables 4.2.6.8 and 6.1.1.4'
N N 0.0061 0.0033 'International Tables Vol C Tables 4.2.6.8 and 6.1.1.4'
O O 0.0106 0.0060 'International Tables Vol C Tables 4.2.6.8 and 6.1.1.4'
S S 0.1246 0.1234 'International Tables Vol C Tables 4.2.6.8 and 6.1.1.4'

loop_
_geom_angle_atom_site_label_1
_geom_angle_atom_site_label_2
_geom_angle_atom_site_label_3
_geom_angle
C5 S2 C3 79.76(6)
C3 S1 C1 91.20(6)
C8 N2 C10 121.24(10)
C8 N2 C9 113.38(10)
C9 N2 C10 125.32(10)
C4 N1 C2 128.17(10)
C4 N1 C3 111.92(10)
C2 N1 C3 115.74(10)
O2 C8 N2 124.57(12)
O2 C8 C7 127.58(12)
N2 C8 C7 107.85(10)
C10 C11 H11 120.5
C10 C11 C12 119.08(13)
C12 C11 H11 120.5
C17 C16 C5 119.62(11)
C17 C16 C21 119.05(12)
C21 C16 C5 121.05(12)
O1 C4 N1 126.83(11)
O1 C4 C5 126.39(11)
N1 C4 C5 106.77(10)
C5 C6 H6 110.6
C9 C6 H6 110.6
C9 C6 C5 114.40(10)
C9 C6 C7 104.38(9)
C7 C6 H6 110.6
C7 C6 C5 105.86(10)
N1 C2 H2A 110.8
N1 C2 H2B 110.8
N1 C2 C1 104.90(10)
H2A C2 H2B 108.8
C1 C2 H2A 110.8
C1 C2 H2B 110.8
S1 C3 S2 115.04(7)
N1 C3 S2 103.84(8)
N1 C3 S1 106.94(8)
N1 C3 C7 105.82(10)
C7 C3 S2 102.80(8)
C7 C3 S1 120.87(9)
C16 C5 S2 114.96(9)
C16 C5 C4 112.21(10)
C16 C5 C6 119.72(10)
C4 C5 S2 100.71(8)
C4 C5 C6 104.54(9)
C6 C5 S2 102.46(8)
C11 C10 N2 120.08(12)
C11 C10 C15 121.46(12)
C15 C10 N2 118.39(11)
C16 C17 H17 120.0
C18 C17 C16 120.09(13)
C18 C17 H17 120.0
O3 C9 N2 124.68(11)
O3 C9 C6 127.20(11)
N2 C9 C6 108.10(10)
C13 C14 H14 119.9
C13 C14 C15 120.17(13)
C15 C14 H14 119.9
C11 C12 H12 119.9
C13 C12 C11 120.18(13)
C13 C12 H12 119.9
C14 C13 H13 119.9
C12 C13 C14 120.18(12)
C12 C13 H13 119.9
C8 C7 C6 105.37(10)
C8 C7 C3 114.53(10)
C8 C7 H7 110.8
C6 C7 H7 110.8
C3 C7 C6 104.19(10)
C3 C7 H7 110.8
S1 C1 H1A 110.8
S1 C1 H1B 110.8
C2 C1 S1 104.54(9)
C2 C1 H1A 110.8
C2 C1 H1B 110.8
H1A C1 H1B 108.9
C18 C19 H19 120.0
C20 C19 H19 120.0
C20 C19 C18 119.95(13)
C16 C21 H21 119.7
C20 C21 C16 120.57(13)
C20 C21 H21 119.7
C17 C18 H18 119.8
C19 C18 C17 120.35(13)
C19 C18 H18 119.8
C10 C15 C14 118.92(13)
C10 C15 H15 120.5
C14 C15 H15 120.5
C19 C20 C21 119.97(13)
C19 C20 H20 120.0
C21 C20 H20 120.0

loop_
_geom_bond_atom_site_label_1
_geom_bond_atom_site_label_2
_geom_bond_distance
S2 C3 1.8460(14)
S2 C5 1.8391(12)
S1 C3 1.7908(13)
S1 C1 1.8237(13)
O1 C4 1.2165(14)
O3 C9 1.2072(16)
O2 C8 1.2054(16)
N2 C8 1.3973(17)
N2 C10 1.4428(15)
N2 C9 1.3984(16)
N1 C4 1.3548(16)
N1 C2 1.4597(16)
N1 C3 1.4641(15)
C8 C7 1.5135(17)
C11 H11 0.9500
C11 C10 1.3857(19)
C11 C12 1.3916(18)
C16 C5 1.5081(17)
C16 C17 1.3945(18)
C16 C21 1.3956(18)
C4 C5 1.5705(16)
C6 H6 1.0000
C6 C5 1.5718(17)
C6 C9 1.5261(16)
C6 C7 1.5542(17)
C2 H2A 0.9900
C2 H2B 0.9900
C2 C1 1.5188(18)
C3 C7 1.5378(18)
C10 C15 1.3882(19)
C17 H17 0.9500
C17 C18 1.3930(19)
C14 H14 0.9500
C14 C13 1.390(2)
C14 C15 1.3928(18)
C12 H12 0.9500
C12 C13 1.387(2)
C13 H13 0.9500
C7 H7 1.0000
C1 H1A 0.9900
C1 H1B 0.9900
C19 H19 0.9500
C19 C18 1.389(2)
C19 C20 1.380(2)
C21 H21 0.9500
C21 C20 1.3947(19)
C18 H18 0.9500
C15 H15 0.9500
C20 H20 0.9500

loop_
_geom_torsion_atom_site_label_1
_geom_torsion_atom_site_label_2
_geom_torsion_atom_site_label_3
_geom_torsion_atom_site_label_4
_geom_torsion
S2 C3 C7 C8 -69.47(11)
S2 C3 C7 C6 45.11(10)
S1 C3 C7 C8 60.43(14)
S1 C3 C7 C6 175.01(9)
O1 C4 C5 S2 -137.72(11)
O1 C4 C5 C16 -14.96(17)
O1 C4 C5 C6 116.26(13)
O2 C8 C7 C6 -172.11(14)
O2 C8 C7 C3 -58.22(19)
N2 C8 C7 C6 8.26(14)
N2 C8 C7 C3 122.15(12)
N2 C10 C15 C14 176.61(12)
N1 C4 C5 S2 43.38(11)
N1 C4 C5 C16 166.13(10)
N1 C4 C5 C6 -62.64(12)
N1 C2 C1 S1 40.99(11)
N1 C3 C7 C8 -178.09(10)
N1 C3 C7 C6 -63.51(12)
C8 N2 C10 C11 86.27(16)
C8 N2 C10 C15 -90.70(15)
C8 N2 C9 O3 -173.88(12)
C8 N2 C9 C6 7.76(14)
C11 C10 C15 C14 -0.3(2)
C11 C12 C13 C14 -0.6(2)
C16 C17 C18 C19 0.5(2)
C16 C21 C20 C19 0.55(19)
C4 N1 C2 C1 126.54(13)
C4 N1 C3 S2 -35.11(12)
C4 N1 C3 S1 -157.16(9)
C4 N1 C3 C7 72.76(13)
C2 N1 C4 O1 20.0(2)
C2 N1 C4 C5 -161.07(12)
C2 N1 C3 S2 123.89(10)
C2 N1 C3 S1 1.83(14)
C2 N1 C3 C7 -128.24(11)
C3 S2 C5 C16 -172.58(10)
C3 S2 C5 C4 -51.76(8)
C3 S2 C5 C6 55.91(8)
C3 S1 C1 C2 -35.89(9)
C3 N1 C4 O1 175.78(12)
C3 N1 C4 C5 -5.32(14)
C3 N1 C2 C1 -28.44(14)
C5 S2 C3 S1 167.19(8)
C5 S2 C3 N1 50.68(8)
C5 S2 C3 C7 -59.43(8)
C5 C16 C17 C18 -173.42(12)
C5 C16 C21 C20 172.81(11)
C5 C6 C9 O3 64.49(17)
C5 C6 C9 N2 -117.21(11)
C5 C6 C7 C8 117.34(11)
C5 C6 C7 C3 -3.56(12)
C10 N2 C8 O2 -7.4(2)
C10 N2 C8 C7 172.24(11)
C10 N2 C9 O3 3.5(2)
C10 N2 C9 C6 -174.87(11)
C10 C11 C12 C13 0.4(2)
C17 C16 C5 S2 -175.12(10)
C17 C16 C5 C4 70.59(15)
C17 C16 C5 C6 -52.46(16)
C17 C16 C21 C20 -1.12(19)
C9 N2 C8 O2 170.09(13)
C9 N2 C8 C7 -10.27(15)
C9 N2 C10 C11 -90.91(16)
C9 N2 C10 C15 92.13(15)
C9 C6 C5 S2 75.10(11)
C9 C6 C5 C16 -53.48(14)
C9 C6 C5 C4 179.81(10)
C9 C6 C7 C8 -3.73(13)
C9 C6 C7 C3 -124.64(10)
C12 C11 C10 N2 -176.78(11)
C12 C11 C10 C15 0.09(19)
C13 C14 C15 C10 0.1(2)
C7 C6 C5 S2 -39.25(10)
C7 C6 C5 C16 -167.84(10)
C7 C6 C5 C4 65.46(11)
C7 C6 C9 O3 179.71(12)
C7 C6 C9 N2 -1.99(13)
C1 S1 C3 S2 -94.60(8)
C1 S1 C3 N1 20.13(10)
C1 S1 C3 C7 141.06(11)
C21 C16 C5 S2 10.99(15)
C21 C16 C5 C4 -103.31(13)
C21 C16 C5 C6 133.65(12)
C21 C16 C17 C18 0.60(19)
C18 C19 C20 C21 0.6(2)
C15 C14 C13 C12 0.4(2)
C20 C19 C18 C17 -1.1(2)
